data_1010171
loop_
_publ_author_name
'Helms, A'
'Klemm, W'

_publ_section_title
;
Ueber die Kristallstrukturen der Rubidium- und Caesiumsesquioxyde
;
_journal_coden_ASTM ZAACAB
_journal_name_full
;
Zeitschrift fuer Anorganische und Allgemeine Chemie
;
_journal_page_first 201
_journal_page_last 214
_journal_paper_doi 10.1002/zaac.19392420210
_journal_volume 242
_journal_year 1939
_chemical_formula_structural 'Rb4 (O2)3'
_chemical_formula_sum 'O6 Rb4'
_chemical_name_systematic 'Rubidium oxide (4/6)'
_space_group_IT_number 220
_symmetry_cell_setting cubic
_symmetry_Int_Tables_number 220
_symmetry_space_group_name_Hall 'I -4bd 2c 3'
_symmetry_space_group_name_H-M 'I -4 3 d'
_cell_angle_alpha 90
_cell_angle_beta 90
_cell_angle_gamma 90
_cell_formula_units_Z 4
_cell_length_a 9.3
_cell_length_b 9.3
_cell_length_c 9.3
_cell_volume 804.4
_exptl_crystal_density_meas 3.53
_cod_database_code 1010171

loop_
_symmetry_equiv_pos_as_xyz
x,y,z
1/2+x,1/2-y,-z
-x,1/2+y,1/2-z
1/2-x,-y,1/2+z
1/4+x,1/4+z,1/4+y
3/4+x,1/4-z,3/4-y
1/4-x,3/4-z,3/4+y
3/4-x,3/4+z,1/4-y
y,z,x
1/2-y,-z,1/2+x
1/2+y,1/2-z,-x
-y,1/2+z,1/2-x
1/4+z,1/4+y,1/4+x
1/4-z,3/4-y,3/4+x
3/4-z,3/4+y,1/4-x
3/4+z,1/4-y,3/4-x
z,x,y
-z,1/2+x,1/2-y
1/2-z,-x,1/2+y
1/2+z,1/2-x,-y
1/4+y,1/4+x,1/4+z
3/4-y,3/4+x,1/4-z
3/4+y,1/4-x,3/4-z
1/4-y,3/4-x,3/4+z
1/2+x,1/2+y,1/2+z
x,-y,1/2-z
1/2-x,y,-z
-x,1/2-y,z
3/4+x,3/4+z,3/4+y
1/4+x,3/4-z,1/4-y
3/4-x,1/4-z,1/4+y
1/4-x,1/4+z,3/4-y
1/2+y,1/2+z,1/2+x
-y,1/2-z,x
y,-z,1/2-x
1/2-y,z,-x
3/4+z,3/4+y,3/4+x
3/4-z,1/4-y,1/4+x
1/4-z,1/4+y,3/4-x
1/4+z,3/4-y,1/4-x
1/2+z,1/2+x,1/2+y
1/2-z,x,-y
-z,1/2-x,y
z,-x,1/2-y
3/4+y,3/4+x,3/4+z
1/4-y,1/4+x,3/4-z
1/4+y,3/4-x,1/4-z
3/4-y,1/4-x,1/4+z

loop_
_atom_site_label
_atom_site_type_symbol
_atom_site_symmetry_multiplicity
_atom_site_Wyckoff_symbol
_atom_site_fract_x
_atom_site_fract_y
_atom_site_fract_z
_atom_site_occupancy
_atom_site_attached_hydrogens
_atom_site_calc_flag
O1 O1- 12 a 0.375 0. 0.25 1. 0 d
O2 O1- 12 a -1. -1. -1. 1. 0 dum
Rb1 Rb1+ 16 c 0.054 0.054 0.054 1. 0 d

loop_
_atom_type_symbol
_atom_type_oxidation_number
O1- -0.667
Rb1+ 1.000
